data_7702272
loop_
_publ_author_name
'Kellert, Martin'
'Hoppenz, Paul'
'L\"onnecke, Peter'
'Worm, Dennis J.'
'Riedl, Bernd'
'Koebberling, Johannes'
'Beck-Sickinger, Annette G'
'Hey-Hawkins, Evamarie'

_publ_section_title
;
 Tuning a modular system - synthesis and characterisation of a boron-rich
 s-triazine-based carboxylic acid and amine bearing a galactopyranosyl
 moiety.
;
_journal_issue 1
_journal_name_full 'Dalton transactions (Cambridge, England : 2003)'
_journal_page_first 57
_journal_page_last 69
_journal_paper_doi 10.1039/c9dt04031e
_journal_volume 49
_journal_year 2020
_chemical_absolute_configuration rmad
_chemical_formula_moiety 'C23 H41 B10 Cl N4 O7 S'
_chemical_formula_sum 'C23 H41 B10 Cl N4 O7 S'
_chemical_formula_weight 661.21
_space_group_crystal_system monoclinic
_space_group_IT_number 4
_space_group_name_Hall 'P 2yb'
_space_group_name_H-M_alt 'P 1 21 1'
_atom_sites_solution_hydrogens difmap
_atom_sites_solution_primary dual
_atom_sites_solution_secondary difmap
_audit_creation_method SHELXL-2018/3
_audit_update_record
;
2019-10-08 deposited with the CCDC.	2019-11-26 downloaded from the CCDC.
;
_cell_angle_alpha 90
_cell_angle_beta 103.622(2)
_cell_angle_gamma 90
_cell_formula_units_Z 2
_cell_length_a 11.9441(2)
_cell_length_b 11.0847(2)
_cell_length_c 13.6080(3)
_cell_measurement_reflns_used 8192
_cell_measurement_temperature 130(2)
_cell_measurement_theta_max 31.9890
_cell_measurement_theta_min 2.3860
_cell_volume 1750.98(6)
_computing_cell_refinement 'CrysAlisPro 1.171.39.46 (Rigaku OD, 2018)'
_computing_data_collection 'CrysAlisPro 1.171.39.46 (Rigaku OD, 2018)'
_computing_data_reduction 'CrysAlisPro 1.171.39.46 (Rigaku OD, 2018)'
_computing_molecular_graphics
;
 ORTEP3 for Windows
 L. J. Farrugia, J. Appl. Crystallogr. 1997, 30, 565.
 or
 DIAMOND Version 3.2k
 K. Brandenburg, Crystal Impact GbR, Bonn, Germany
;
_computing_publication_material
;
 WINGX
 L.J. Farrugia,
 J. Appl. Cryst., 2012, 45, 849-854.
;
_computing_structure_refinement 'SHELXL-2018/3 (Sheldrick, 2018)'
_computing_structure_solution SHELXT-2014-5
_diffrn_ambient_temperature 130(2)
_diffrn_detector_area_resol_mean 16.3560
_diffrn_measured_fraction_theta_full 1.000
_diffrn_measured_fraction_theta_max 0.929
_diffrn_measurement_device_type 'Xcalibur, Sapphire3, Gemini'
_diffrn_measurement_method '\w scans'
_diffrn_radiation_type MoK\a
_diffrn_radiation_wavelength 0.71073
_diffrn_reflns_av_R_equivalents 0.0239
_diffrn_reflns_av_unetI/netI 0.0383
_diffrn_reflns_Laue_measured_fraction_full 1.000
_diffrn_reflns_Laue_measured_fraction_max 0.929
_diffrn_reflns_limit_h_max 17
_diffrn_reflns_limit_h_min -17
_diffrn_reflns_limit_k_max 16
_diffrn_reflns_limit_k_min -16
_diffrn_reflns_limit_l_max 19
_diffrn_reflns_limit_l_min -20
_diffrn_reflns_number 25654
_diffrn_reflns_point_group_measured_fraction_full 0.999
_diffrn_reflns_point_group_measured_fraction_max 0.902
_diffrn_reflns_theta_full 30.510
_diffrn_reflns_theta_max 32.596
_diffrn_reflns_theta_min 2.044
_diffrn_source 'fine-focus sealed X-ray tube'
_exptl_absorpt_coefficient_mu 0.214
_exptl_absorpt_correction_T_max 1.00000
_exptl_absorpt_correction_T_min 0.99527
_exptl_absorpt_correction_type multi-scan
_exptl_absorpt_process_details
;
CrysAlisPro 1.171.39.46 (Rigaku Oxford Diffraction, 2018)
Empirical absorption correction using spherical harmonics,
 implemented in SCALE3 ABSPACK scaling algorithm.
;
_exptl_crystal_colour 'clear colourless'
_exptl_crystal_density_diffrn 1.254
_exptl_crystal_description prism
_exptl_crystal_F_000 692
_exptl_crystal_size_max 0.40
_exptl_crystal_size_mid 0.40
_exptl_crystal_size_min 0.30
_refine_diff_density_max 0.291
_refine_diff_density_min -0.276
_refine_diff_density_rms 0.041
_refine_ls_abs_structure_details
;
 Flack x determined using 4033 quotients [(I+)-(I-)]/[(I+)+(I-)]
 (Parsons, Flack and Wagner, Acta Cryst. B69 (2013) 249-259).
;
_refine_ls_abs_structure_Flack -0.056(18)
_refine_ls_extinction_method none
_refine_ls_goodness_of_fit_ref 1.018
_refine_ls_hydrogen_treatment refall
_refine_ls_matrix_type full
_refine_ls_number_parameters 579
_refine_ls_number_reflns 11515
_refine_ls_number_restraints 7
_refine_ls_restrained_S_all 1.018
_refine_ls_R_factor_all 0.0477
_refine_ls_R_factor_gt 0.0383
_refine_ls_shift/su_max 0.001
_refine_ls_shift/su_mean 0.000
_refine_ls_structure_factor_coef Fsqd
_refine_ls_weighting_details 'w=1/[\s^2^(Fo^2^)+(0.0370P)^2^+0.1978P] where P=(Fo^2^+2Fc^2^)/3'
_refine_ls_weighting_scheme calc
_refine_ls_wR_factor_gt 0.0796
_refine_ls_wR_factor_ref 0.0847
_reflns_Friedel_coverage 0.858
_reflns_Friedel_fraction_full 0.999
_reflns_Friedel_fraction_max 0.872
_reflns_number_gt 10040
_reflns_number_total 11515
_reflns_threshold_expression 'I > 2\s(I)'
_cod_data_source_file c9dt04031e2.cif
_cod_data_source_block SP1_x2952fin
_cod_depositor_comments 'Adding full bibliography for 7702266--7702273.cif.'
_cod_original_sg_symbol_H-M 'P 21'
_cod_database_code 7702272
_shelx_shelxl_version_number 2018/3
_shelx_space_group_comment
;
The symmetry employed for this shelxl refinement is uniquely defined
by the following loop, which should always be used as a source of
symmetry information in preference to the above space-group names.
They are only intended as comments.
;

loop_
_space_group_symop_operation_xyz
'x, y, z'
'-x, y+1/2, -z'

loop_
_atom_site_label
_atom_site_type_symbol
_atom_site_fract_x
_atom_site_fract_y
_atom_site_fract_z
_atom_site_U_iso_or_equiv
_atom_site_adp_type
_atom_site_occupancy
_atom_site_site_symmetry_order
_atom_site_calc_flag
_atom_site_refinement_flags_posn
Cl1 Cl 0.82372(5) 0.91359(5) 0.66351(6) 0.04393(16) Uani 1 1 d .
S1 S 1.06646(4) 0.54891(5) 0.82392(4) 0.02661(11) Uani 1 1 d .
O1 O 0.59423(14) 0.48999(13) 0.93645(11) 0.0301(3) Uani 1 1 d .
O2 O 0.63459(12) 0.29419(12) 0.91211(10) 0.0228(3) Uani 1 1 d .
O3 O 0.46292(12) 0.51770(12) 0.56383(10) 0.0224(3) Uani 1 1 d .
O4 O 0.29282(12) 0.66964(15) 0.61956(11) 0.0285(3) Uani 1 1 d .
O5 O 0.22159(12) 0.65881(14) 0.45099(10) 0.0255(3) Uani 1 1 d .
O6 O 0.49531(13) 0.70179(14) 0.38931(11) 0.0288(3) Uani 1 1 d .
O7 O 0.57094(13) 0.51997(14) 0.44360(12) 0.0293(3) Uani 1 1 d .
N1 N 0.93262(16) 0.72365(17) 0.74645(15) 0.0290(4) Uani 1 1 d .
N2 N 0.83511(13) 0.54842(16) 0.78527(11) 0.0219(3) Uani 1 1 d .
N3 N 0.72757(15) 0.72480(15) 0.71777(13) 0.0249(3) Uani 1 1 d .
N4 N 0.63554(13) 0.55254(16) 0.75145(11) 0.0211(3) Uani 1 1 d .
C1 C 0.99644(19) 0.1574(2) 0.76092(18) 0.0299(4) Uani 1 1 d .
C2 C 1.0143(2) 0.1875(3) 0.95374(18) 0.0400(6) Uani 1 1 d .
C3 C 0.92825(17) 0.60980(18) 0.78093(14) 0.0223(4) Uani 1 1 d .
C4 C 0.82851(18) 0.77084(18) 0.71631(16) 0.0275(4) Uani 1 1 d .
C5 C 0.73487(16) 0.60904(17) 0.75211(14) 0.0206(3) Uani 1 1 d .
C6 C 0.63367(17) 0.42577(18) 0.77885(14) 0.0210(3) Uani 1 1 d .
C7 C 0.61827(15) 0.41021(18) 0.88586(14) 0.0209(3) Uani 1 1 d .
C8 C 0.61979(17) 0.25073(18) 1.01180(15) 0.0242(4) Uani 1 1 d .
C9 C 0.7065(2) 0.3109(2) 1.09664(17) 0.0349(5) Uani 1 1 d D
C10 C 0.6454(2) 0.1164(2) 1.00705(19) 0.0308(4) Uani 1 1 d .
C11 C 0.4957(2) 0.2703(2) 1.0179(2) 0.0360(5) Uani 1 1 d .
C12 C 0.52545(17) 0.61716(19) 0.72176(14) 0.0218(4) Uani 1 1 d .
C13 C 0.48804(16) 0.63424(17) 0.60812(14) 0.0197(3) Uani 1 1 d .
C14 C 0.38363(17) 0.71445(18) 0.57748(14) 0.0219(4) Uani 1 1 d .
C15 C 0.33308(17) 0.71037(18) 0.46197(15) 0.0228(4) Uani 1 1 d .
C16 C 0.40024(17) 0.63200(19) 0.40411(15) 0.0237(4) Uani 1 1 d .
C17 C 0.45745(17) 0.51862(18) 0.45997(15) 0.0230(4) Uani 1 1 d .
C18 C 0.18826(18) 0.6791(2) 0.54385(16) 0.0304(4) Uani 1 1 d .
C19 C 0.1077(3) 0.5793(4) 0.5569(2) 0.0523(8) Uani 1 1 d .
C20 C 0.1372(3) 0.8042(3) 0.5454(2) 0.0496(8) Uani 1 1 d .
C21 C 0.58259(19) 0.6187(2) 0.37924(16) 0.0311(5) Uani 1 1 d .
C22 C 0.5635(3) 0.5738(4) 0.2708(2) 0.0482(7) Uani 1 1 d .
C23 C 0.6985(2) 0.6781(3) 0.4180(2) 0.0414(6) Uani 1 1 d .
B1 B 1.0413(3) 0.0834(3) 0.8717(3) 0.0407(7) Uani 1 1 d .
B2 B 0.9124(2) 0.1719(3) 0.8448(2) 0.0322(5) Uani 1 1 d .
B3 B 1.1414(2) 0.1521(3) 0.8132(2) 0.0364(6) Uani 1 1 d .
B4 B 1.1536(2) 0.1726(3) 0.9434(2) 0.0437(7) Uani 1 1 d .
B5 B 0.93341(19) 0.2944(2) 0.76899(17) 0.0235(4) Uani 1 1 d .
B6 B 1.0752(2) 0.2823(2) 0.74961(18) 0.0254(4) Uani 1 1 d .
B7 B 1.1750(2) 0.2970(3) 0.8681(2) 0.0325(5) Uani 1 1 d .
B8 B 1.0945(2) 0.3157(3) 0.9618(2) 0.0375(6) Uani 1 1 d .
B9 B 0.9453(2) 0.3153(2) 0.90077(18) 0.0293(5) Uani 1 1 d .
B10 B 1.04573(19) 0.3848(2) 0.84099(17) 0.0244(4) Uani 1 1 d .
H1X H 1.027(3) -0.010(3) 0.879(2) 0.047(8) Uiso 1 1 d .
H2X H 0.834(2) 0.130(2) 0.8356(19) 0.029(6) Uiso 1 1 d .
H3X H 1.196(3) 0.100(3) 0.777(2) 0.048(8) Uiso 1 1 d .
H4X H 1.213(3) 0.129(3) 1.004(2) 0.048(8) Uiso 1 1 d .
H5X H 0.864(2) 0.319(2) 0.7124(19) 0.025(6) Uiso 1 1 d .
H6X H 1.088(2) 0.304(2) 0.679(2) 0.034(7) Uiso 1 1 d .
H7X H 1.257(3) 0.340(3) 0.876(2) 0.044(8) Uiso 1 1 d .
H8X H 1.124(2) 0.365(2) 1.033(2) 0.038(7) Uiso 1 1 d .
H9X H 0.884(2) 0.358(2) 0.9345(19) 0.030(7) Uiso 1 1 d .
H1 H 0.964(2) 0.111(3) 0.698(2) 0.035(7) Uiso 1 1 d .
H2 H 0.991(3) 0.153(3) 1.010(2) 0.042(7) Uiso 1 1 d .
H6A H 0.569(2) 0.387(2) 0.7324(17) 0.017(5) Uiso 1 1 d .
H6B H 0.702(2) 0.389(2) 0.7741(18) 0.025(6) Uiso 1 1 d .
H9A H 0.706(2) 0.276(2) 1.1610(17) 0.039(7) Uiso 1 1 d D
H9B H 0.786(2) 0.302(3) 1.093(2) 0.053(9) Uiso 1 1 d D
H9C H 0.694(2) 0.395(2) 1.103(2) 0.051(9) Uiso 1 1 d D
H10A H 0.643(2) 0.082(2) 1.071(2) 0.038(7) Uiso 1 1 d .
H10B H 0.591(2) 0.083(2) 0.951(2) 0.034(7) Uiso 1 1 d .
H10C H 0.732(2) 0.105(2) 0.9985(19) 0.033(7) Uiso 1 1 d .
H11A H 0.485(3) 0.353(3) 1.024(2) 0.041(8) Uiso 1 1 d .
H11B H 0.481(3) 0.229(3) 1.080(3) 0.055(9) Uiso 1 1 d .
H11C H 0.441(3) 0.243(3) 0.957(3) 0.065(10) Uiso 1 1 d .
H12A H 0.4675(19) 0.574(2) 0.7441(16) 0.018(5) Uiso 1 1 d .
H12B H 0.535(2) 0.696(2) 0.7540(18) 0.025(6) Uiso 1 1 d .
H13 H 0.550(2) 0.667(2) 0.5817(17) 0.019(5) Uiso 1 1 d .
H14 H 0.405(2) 0.794(2) 0.5994(19) 0.029(6) Uiso 1 1 d .
H15 H 0.329(2) 0.788(2) 0.4371(18) 0.024(6) Uiso 1 1 d .
H16 H 0.3493(19) 0.610(2) 0.3418(17) 0.016(5) Uiso 1 1 d .
H17 H 0.420(2) 0.442(2) 0.4338(18) 0.021(6) Uiso 1 1 d .
H19A H 0.084(3) 0.590(3) 0.621(3) 0.064(10) Uiso 1 1 d .
H19B H 0.038(3) 0.581(3) 0.500(3) 0.056(9) Uiso 1 1 d .
H19C H 0.151(3) 0.508(3) 0.558(3) 0.056(10) Uiso 1 1 d .
H20A H 0.116(4) 0.817(4) 0.606(3) 0.080(12) Uiso 1 1 d .
H20B H 0.066(3) 0.806(3) 0.492(3) 0.065(10) Uiso 1 1 d .
H20C H 0.190(3) 0.860(3) 0.541(3) 0.052(10) Uiso 1 1 d .
H22A H 0.567(3) 0.644(4) 0.230(3) 0.073(12) Uiso 1 1 d .
H22B H 0.490(3) 0.537(3) 0.249(2) 0.054(9) Uiso 1 1 d .
H22C H 0.624(3) 0.518(3) 0.269(2) 0.057(9) Uiso 1 1 d .
H23A H 0.710(3) 0.748(3) 0.374(2) 0.049(9) Uiso 1 1 d .
H23B H 0.758(3) 0.619(3) 0.416(3) 0.068(11) Uiso 1 1 d .
H23C H 0.707(3) 0.707(3) 0.487(2) 0.044(8) Uiso 1 1 d .

loop_
_atom_site_aniso_label
_atom_site_aniso_U_11
_atom_site_aniso_U_22
_atom_site_aniso_U_33
_atom_site_aniso_U_23
_atom_site_aniso_U_13
_atom_site_aniso_U_12
Cl1 0.0320(3) 0.0244(2) 0.0707(4) 0.0129(3) 0.0027(3) -0.0049(2)
S1 0.0185(2) 0.0302(2) 0.0289(2) -0.0046(2) 0.00097(16) 0.00008(19)
O1 0.0425(9) 0.0247(7) 0.0254(7) 0.0020(6) 0.0125(6) 0.0041(6)
O2 0.0256(7) 0.0212(6) 0.0221(6) 0.0047(5) 0.0069(5) 0.0013(5)
O3 0.0265(7) 0.0186(6) 0.0227(6) 0.0021(5) 0.0068(5) 0.0016(5)
O4 0.0218(7) 0.0433(9) 0.0212(7) 0.0041(6) 0.0066(5) 0.0069(6)
O5 0.0205(7) 0.0339(8) 0.0222(7) -0.0004(6) 0.0052(5) 0.0004(6)
O6 0.0266(7) 0.0324(8) 0.0300(7) 0.0077(6) 0.0121(6) -0.0003(6)
O7 0.0250(7) 0.0325(8) 0.0336(8) 0.0014(6) 0.0131(6) 0.0037(6)
N1 0.0240(9) 0.0254(8) 0.0358(9) -0.0008(7) 0.0034(7) -0.0018(7)
N2 0.0197(7) 0.0249(7) 0.0203(7) 0.0009(7) 0.0033(5) 0.0021(6)
N3 0.0234(8) 0.0224(8) 0.0271(8) 0.0026(7) 0.0025(6) 0.0003(6)
N4 0.0189(7) 0.0234(7) 0.0208(7) 0.0063(6) 0.0045(5) 0.0029(6)
C1 0.0295(11) 0.0265(10) 0.0376(12) 0.0039(9) 0.0157(9) 0.0032(8)
C2 0.0350(12) 0.0554(15) 0.0320(11) 0.0229(11) 0.0129(9) 0.0108(11)
C3 0.0204(9) 0.0251(9) 0.0202(8) -0.0037(7) 0.0021(6) 0.0013(7)
C4 0.0272(10) 0.0220(9) 0.0305(10) 0.0009(8) 0.0011(8) -0.0024(8)
C5 0.0213(9) 0.0231(9) 0.0168(8) 0.0001(7) 0.0036(6) 0.0007(7)
C6 0.0208(9) 0.0217(8) 0.0205(8) 0.0025(7) 0.0052(7) 0.0008(7)
C7 0.0182(8) 0.0227(8) 0.0213(8) 0.0039(7) 0.0036(6) -0.0001(7)
C8 0.0246(10) 0.0255(9) 0.0224(9) 0.0084(7) 0.0054(7) -0.0005(7)
C9 0.0408(13) 0.0364(12) 0.0240(10) 0.0042(9) 0.0004(9) -0.0045(10)
C10 0.0306(11) 0.0253(10) 0.0342(11) 0.0105(9) 0.0030(9) 0.0016(8)
C11 0.0323(12) 0.0396(13) 0.0396(13) 0.0158(11) 0.0157(10) 0.0069(10)
C12 0.0199(9) 0.0268(9) 0.0191(8) 0.0038(7) 0.0052(6) 0.0032(7)
C13 0.0213(9) 0.0194(8) 0.0185(8) 0.0021(7) 0.0047(6) 0.0004(7)
C14 0.0235(9) 0.0202(8) 0.0213(8) 0.0010(7) 0.0036(7) 0.0032(7)
C15 0.0231(9) 0.0228(9) 0.0219(8) 0.0043(7) 0.0038(7) 0.0015(7)
C16 0.0217(9) 0.0294(9) 0.0199(8) 0.0021(8) 0.0050(7) -0.0017(7)
C17 0.0230(9) 0.0231(9) 0.0239(9) -0.0011(7) 0.0073(7) -0.0006(7)
C18 0.0210(10) 0.0473(13) 0.0233(9) -0.0009(9) 0.0057(7) 0.0050(9)
C19 0.0349(14) 0.086(3) 0.0397(14) 0.0014(15) 0.0170(11) -0.0135(15)
C20 0.0384(15) 0.068(2) 0.0387(14) -0.0081(14) 0.0016(11) 0.0300(15)
C21 0.0275(10) 0.0405(12) 0.0284(10) 0.0012(9) 0.0128(8) -0.0012(9)
C22 0.0392(15) 0.079(2) 0.0291(12) -0.0070(13) 0.0139(10) 0.0000(15)
C23 0.0300(12) 0.0547(16) 0.0428(14) 0.0008(13) 0.0152(10) -0.0075(11)
B1 0.0339(14) 0.0380(14) 0.0550(17) 0.0222(13) 0.0202(12) 0.0130(11)
B2 0.0275(12) 0.0356(13) 0.0365(13) 0.0095(11) 0.0137(10) 0.0024(10)
B3 0.0289(12) 0.0334(13) 0.0515(16) 0.0127(12) 0.0190(11) 0.0104(10)
B4 0.0270(13) 0.0536(17) 0.0506(16) 0.0270(14) 0.0095(11) 0.0171(12)
B5 0.0226(10) 0.0271(10) 0.0215(10) 0.0018(8) 0.0069(8) 0.0028(8)
B6 0.0255(11) 0.0251(10) 0.0285(11) 0.0022(9) 0.0120(8) 0.0041(9)
B7 0.0212(11) 0.0415(14) 0.0345(12) 0.0104(11) 0.0058(9) 0.0083(10)
B8 0.0277(13) 0.0592(18) 0.0240(11) 0.0091(12) 0.0028(9) 0.0088(12)
B9 0.0250(11) 0.0432(14) 0.0208(10) 0.0059(10) 0.0075(8) 0.0070(10)
B10 0.0191(10) 0.0343(12) 0.0194(9) 0.0016(8) 0.0034(7) 0.0039(8)

loop_
_atom_type_symbol
_atom_type_description
_atom_type_scat_dispersion_real
_atom_type_scat_dispersion_imag
_atom_type_scat_source
Cl Cl 0.1484 0.1585 'International Tables Vol C Tables 4.2.6.8 and 6.1.1.4'
S S 0.1246 0.1234 'International Tables Vol C Tables 4.2.6.8 and 6.1.1.4'
O O 0.0106 0.0060 'International Tables Vol C Tables 4.2.6.8 and 6.1.1.4'
N N 0.0061 0.0033 'International Tables Vol C Tables 4.2.6.8 and 6.1.1.4'
C C 0.0033 0.0016 'International Tables Vol C Tables 4.2.6.8 and 6.1.1.4'
B B 0.0013 0.0007 'International Tables Vol C Tables 4.2.6.8 and 6.1.1.4'
H H 0.0000 0.0000 'International Tables Vol C Tables 4.2.6.8 and 6.1.1.4'

loop_
_geom_angle_atom_site_label_1
_geom_angle_atom_site_label_2
_geom_angle_atom_site_label_3
_geom_angle
C3 S1 B10 106.04(10)
C7 O2 C8 120.91(15)
C17 O3 C13 112.03(14)
C18 O4 C14 107.68(15)
C15 O5 C18 107.00(15)
C21 O6 C16 106.75(16)
C17 O7 C21 109.73(15)
C4 N1 C3 111.51(18)
C3 N2 C5 114.73(17)
C4 N3 C5 112.74(17)
C5 N4 C6 121.11(16)
C5 N4 C12 120.54(16)
C6 N4 C12 118.35(15)
B1 C1 B2 63.82(15)
B1 C1 B6 114.2(2)
B2 C1 B6 114.30(18)
B1 C1 B5 115.22(19)
B2 C1 B5 62.18(14)
B6 C1 B5 62.88(13)
B1 C1 B3 62.31(16)
B2 C1 B3 115.16(19)
B6 C1 B3 62.52(15)
B5 C1 B3 114.94(19)
B1 C1 H1 119.5(16)
B2 C1 H1 116.6(16)
B6 C1 H1 117.3(16)
B5 C1 H1 115.0(16)
B3 C1 H1 119.8(16)
B1 C2 B2 63.94(17)
B1 C2 B8 114.88(19)
B2 C2 B8 114.79(18)
B1 C2 B4 62.54(19)
B2 C2 B4 115.5(2)
B8 C2 B4 62.76(18)
B1 C2 B9 115.84(18)
B2 C2 B9 62.57(15)
B8 C2 B9 62.87(16)
B4 C2 B9 115.28(19)
B1 C2 H2 112.9(19)
B2 C2 H2 111.9(18)
B8 C2 H2 123.6(19)
B4 C2 H2 120.2(18)
B9 C2 H2 117.9(18)
N2 C3 N1 126.86(18)
N2 C3 S1 121.70(15)
N1 C3 S1 111.43(15)
N3 C4 N1 129.88(19)
N3 C4 Cl1 114.84(16)
N1 C4 Cl1 115.26(16)
N4 C5 N2 118.83(17)
N4 C5 N3 116.96(17)
N2 C5 N3 124.21(17)
N4 C6 C7 111.57(16)
N4 C6 H6A 108.3(13)
C7 C6 H6A 108.3(13)
N4 C6 H6B 109.7(15)
C7 C6 H6B 109.0(15)
H6A C6 H6B 110(2)
O1 C7 O2 126.65(17)
O1 C7 C6 124.54(18)
O2 C7 C6 108.80(16)
O2 C8 C9 110.22(16)
O2 C8 C11 109.29(16)
C9 C8 C11 113.4(2)
O2 C8 C10 102.08(17)
C9 C8 C10 110.78(18)
C11 C8 C10 110.49(19)
C8 C9 H9A 111.4(17)
C8 C9 H9B 115.1(19)
H9A C9 H9B 102.8(18)
C8 C9 H9C 114.2(18)
H9A C9 H9C 106.1(19)
H9B C9 H9C 106(2)
C8 C10 H10A 107.4(17)
C8 C10 H10B 107.9(16)
H10A C10 H10B 114(2)
C8 C10 H10C 109.1(14)
H10A C10 H10C 107(2)
H10B C10 H10C 111(2)
C8 C11 H11A 107.8(18)
C8 C11 H11B 110.2(18)
H11A C11 H11B 108(3)
C8 C11 H11C 112(2)
H11A C11 H11C 108(3)
H11B C11 H11C 111(3)
N4 C12 C13 111.78(15)
N4 C12 H12A 109.7(14)
C13 C12 H12A 109.1(13)
N4 C12 H12B 108.0(15)
C13 C12 H12B 108.9(14)
H12A C12 H12B 109.2(19)
O3 C13 C14 109.81(15)
O3 C13 C12 107.44(15)
C14 C13 C12 112.40(16)
O3 C13 H13 106.8(13)
C14 C13 H13 109.4(14)
C12 C13 H13 110.9(13)
O4 C14 C13 109.91(16)
O4 C14 C15 104.22(15)
C13 C14 C15 111.30(16)
O4 C14 H14 111.7(15)
C13 C14 H14 108.8(15)
C15 C14 H14 111.0(15)
O5 C15 C16 108.09(16)
O5 C15 C14 104.48(15)
C16 C15 C14 114.55(16)
O5 C15 H15 111.7(15)
C16 C15 H15 109.3(15)
C14 C15 H15 108.8(15)
O6 C16 C15 107.31(16)
O6 C16 C17 103.67(16)
C15 C16 C17 115.88(16)
O6 C16 H16 112.3(13)
C15 C16 H16 107.8(13)
C17 C16 H16 109.9(13)
O3 C17 O7 109.77(15)
O3 C17 C16 114.42(16)
O7 C17 C16 103.99(15)
O3 C17 H17 105.4(13)
O7 C17 H17 108.8(13)
C16 C17 H17 114.4(14)
O4 C18 O5 104.41(15)
O4 C18 C19 109.7(2)
O5 C18 C19 108.0(2)
O4 C18 C20 110.2(2)
O5 C18 C20 110.6(2)
C19 C18 C20 113.6(3)
C18 C19 H19A 110(2)
C18 C19 H19B 110(2)
H19A C19 H19B 109(3)
C18 C19 H19C 105(2)
H19A C19 H19C 111(3)
H19B C19 H19C 113(3)
C18 C20 H20A 110(3)
C18 C20 H20B 107(2)
H20A C20 H20B 107(3)
C18 C20 H20C 110(2)
H20A C20 H20C 107(3)
H20B C20 H20C 116(3)
O6 C21 O7 104.93(15)
O6 C21 C23 108.4(2)
O7 C21 C23 109.48(19)
O6 C21 C22 111.1(2)
O7 C21 C22 109.3(2)
C23 C21 C22 113.3(2)
C21 C22 H22A 106(2)
C21 C22 H22B 111.0(19)
H22A C22 H22B 109(3)
C21 C22 H22C 107(2)
H22A C22 H22C 113(3)
H22B C22 H22C 111(3)
C21 C23 H23A 111.6(18)
C21 C23 H23B 108(2)
H23A C23 H23B 107(3)
C21 C23 H23C 111.1(18)
H23A C23 H23C 109(2)
H23B C23 H23C 110(3)
C2 B1 C1 100.83(18)
C2 B1 B3 105.0(2)
C1 B1 B3 59.43(15)
C2 B1 B4 59.33(18)
C1 B1 B4 105.1(2)
B3 B1 B4 59.90(18)
C2 B1 B2 58.11(15)
C1 B1 B2 58.25(14)
B3 B1 B2 108.24(18)
B4 B1 B2 108.1(2)
C2 B1 H1X 123.3(17)
C1 B1 H1X 122.1(17)
B3 B1 H1X 127.4(16)
B4 B1 H1X 128.2(17)
B2 B1 H1X 113.8(17)
C2 B2 C1 100.49(18)
C2 B2 B5 105.24(19)
C1 B2 B5 59.32(13)
C2 B2 B9 59.27(16)
C1 B2 B9 105.60(18)
B5 B2 B9 60.67(14)
C2 B2 B1 57.96(17)
C1 B2 B1 57.94(15)
B5 B2 B1 108.02(17)
B9 B2 B1 108.2(2)
C2 B2 H2X 127.0(14)
C1 B2 H2X 123.0(14)
B5 B2 H2X 121.9(14)
B9 B2 H2X 124.1(14)
B1 B2 H2X 119.8(15)
C1 B3 B4 104.47(18)
C1 B3 B1 58.26(15)
B4 B3 B1 60.19(18)
C1 B3 B6 58.45(14)
B4 B3 B6 107.99(19)
B1 B3 B6 107.54(18)
C1 B3 B7 104.47(17)
B4 B3 B7 60.17(18)
B1 B3 B7 108.1(2)
B6 B3 B7 59.98(14)
C1 B3 H3X 119.4(16)
B4 B3 H3X 128.3(16)
B1 B3 H3X 121.9(16)
B6 B3 H3X 117.4(16)
B7 B3 H3X 125.3(16)
C2 B4 B3 104.1(2)
C2 B4 B1 58.13(17)
B3 B4 B1 59.91(18)
C2 B4 B7 104.34(18)
B3 B4 B7 60.43(16)
B1 B4 B7 108.1(2)
C2 B4 B8 58.43(17)
B3 B4 B8 108.36(19)
B1 B4 B8 107.64(19)
B7 B4 B8 60.16(16)
C2 B4 H4X 117.4(16)
B3 B4 H4X 127.3(16)
B1 B4 H4X 117.2(17)
B7 B4 H4X 129.6(17)
B8 B4 H4X 120.3(17)
C1 B5 B2 58.50(13)
C1 B5 B10 104.46(16)
B2 B5 B10 107.82(17)
C1 B5 B6 58.29(13)
B2 B5 B6 107.49(16)
B10 B5 B6 60.13(13)
C1 B5 B9 104.39(17)
B2 B5 B9 59.90(15)
B10 B5 B9 59.97(14)
B6 B5 B9 107.85(16)
C1 B5 H5X 118.8(14)
B2 B5 H5X 116.4(14)
B10 B5 H5X 129.4(14)
B6 B5 H5X 122.7(14)
B9 B5 H5X 125.2(14)
C1 B6 B3 59.03(14)
C1 B6 B7 105.10(18)
B3 B6 B7 60.22(16)
C1 B6 B5 58.83(13)
B3 B6 B5 108.71(17)
B7 B6 B5 108.52(16)
C1 B6 B10 104.60(16)
B3 B6 B10 108.54(17)
B7 B6 B10 60.43(14)
B5 B6 B10 59.77(13)
C1 B6 H6X 118.7(15)
B3 B6 H6X 119.7(15)
B7 B6 H6X 127.3(15)
B5 B6 H6X 118.4(14)
B10 B6 H6X 126.6(15)
B4 B7 B6 107.2(2)
B4 B7 B3 59.40(18)
B6 B7 B3 59.80(15)
B4 B7 B8 60.04(17)
B6 B7 B8 107.54(17)
B3 B7 B8 107.5(2)
B4 B7 B10 107.92(18)
B6 B7 B10 59.96(13)
B3 B7 B10 107.84(19)
B8 B7 B10 59.95(14)
B4 B7 H7X 122.7(16)
B6 B7 H7X 122.5(17)
B3 B7 H7X 123.9(16)
B8 B7 H7X 120.5(16)
B10 B7 H7X 120.1(16)
C2 B8 B4 58.81(18)
C2 B8 B7 104.3(2)
B4 B8 B7 59.79(16)
C2 B8 B9 58.79(15)
B4 B8 B9 108.6(2)
B7 B8 B9 108.43(18)
C2 B8 B10 104.03(19)
B4 B8 B10 108.0(2)
B7 B8 B10 60.26(14)
B9 B8 B10 59.80(14)
C2 B8 H8X 122.2(15)
B4 B8 H8X 120.7(15)
B7 B8 H8X 124.9(15)
B9 B8 H8X 119.7(15)
B10 B8 H8X 124.7(15)
C2 B9 B2 58.16(16)
C2 B9 B10 103.97(17)
B2 B9 B10 107.32(17)
C2 B9 B5 103.45(18)
B2 B9 B5 59.44(14)
B10 B9 B5 59.81(13)
C2 B9 B8 58.34(16)
B2 B9 B8 107.42(19)
B10 B9 B8 60.15(14)
B5 B9 B8 107.65(17)
C2 B9 H9X 119.8(14)
B2 B9 H9X 118.4(14)
B10 B9 H9X 128.2(14)
B5 B9 H9X 126.3(14)
B8 B9 H9X 121.1(14)
B5 B10 B9 60.22(13)
B5 B10 B6 60.10(13)
B9 B10 B6 108.02(17)
B5 B10 B8 107.91(18)
B9 B10 B8 60.05(14)
B6 B10 B8 107.13(18)
B5 B10 B7 108.12(18)
B9 B10 B7 108.26(17)
B6 B10 B7 59.61(14)
B8 B10 B7 59.79(14)
B5 B10 S1 126.13(15)
B9 B10 S1 127.29(16)
B6 B10 S1 118.93(15)
B8 B10 S1 120.78(17)
B7 B10 S1 115.12(16)

loop_
_geom_bond_atom_site_label_1
_geom_bond_atom_site_label_2
_geom_bond_distance
Cl1 C4 1.733(2)
S1 C3 1.752(2)
S1 B10 1.858(3)
O1 C7 1.197(2)
O2 C7 1.337(2)
O2 C8 1.489(2)
O3 C17 1.399(2)
O3 C13 1.427(2)
O4 C18 1.423(3)
O4 C14 1.430(3)
O5 C15 1.424(2)
O5 C18 1.429(2)
O6 C21 1.422(3)
O6 C16 1.427(2)
O7 C17 1.425(2)
O7 C21 1.429(3)
N1 C4 1.322(3)
N1 C3 1.352(3)
N2 C3 1.317(3)
N2 C5 1.354(2)
N3 C4 1.314(3)
N3 C5 1.361(3)
N4 C5 1.340(2)
N4 C6 1.455(3)
N4 C12 1.468(2)
C1 B1 1.690(4)
C1 B2 1.695(3)
C1 B6 1.700(3)
C1 B5 1.710(3)
C1 B3 1.711(4)
C1 H1 0.99(3)
C2 B1 1.688(4)
C2 B2 1.691(4)
C2 B8 1.703(4)
C2 B4 1.710(4)
C2 B9 1.711(4)
C2 H2 0.96(3)
C6 C7 1.520(3)
C6 H6A 0.98(2)
C6 H6B 0.93(2)
C8 C9 1.513(3)
C8 C11 1.519(3)
C8 C10 1.525(3)
C9 H9A 0.96(2)
C9 H9B 0.97(2)
C9 H9C 0.95(2)
C10 H10A 0.95(3)
C10 H10B 0.95(3)
C10 H10C 1.08(3)
C11 H11A 0.93(3)
C11 H11B 1.01(3)
C11 H11C 0.98(4)
C12 C13 1.517(3)
C12 H12A 0.95(2)
C12 H12B 0.97(2)
C13 C14 1.508(3)
C13 H13 0.97(2)
C14 C15 1.546(3)
C14 H14 0.95(3)
C15 C16 1.522(3)
C15 H15 0.92(3)
C16 C17 1.543(3)
C16 H16 0.95(2)
C17 H17 0.99(2)
C18 C19 1.504(4)
C18 C20 1.518(4)
C19 H19A 0.98(4)
C19 H19B 0.99(3)
C19 H19C 0.94(4)
C20 H20A 0.93(4)
C20 H20B 0.98(4)
C20 H20C 0.90(3)
C21 C23 1.512(3)
C21 C22 1.523(3)
C22 H22A 0.96(4)
C22 H22B 0.95(3)
C22 H22C 0.95(3)
C23 H23A 1.01(3)
C23 H23B 0.97(4)
C23 H23C 0.98(3)
B1 B3 1.759(4)
B1 B4 1.764(5)
B1 B2 1.789(4)
B1 H1X 1.06(3)
B2 B5 1.759(3)
B2 B9 1.767(4)
B2 H2X 1.02(3)
B3 B4 1.759(5)
B3 B6 1.770(3)
B3 B7 1.777(4)
B3 H3X 1.08(3)
B4 B7 1.773(4)
B4 B8 1.777(5)
B4 H4X 1.07(3)
B5 B10 1.773(3)
B5 B6 1.779(3)
B5 B9 1.780(3)
B5 H5X 1.03(3)
B6 B7 1.773(4)
B6 B10 1.779(3)
B6 H6X 1.04(3)
B7 B8 1.779(4)
B7 B10 1.788(3)
B7 H7X 1.07(3)
B8 B9 1.781(4)
B8 B10 1.782(3)
B8 H8X 1.09(3)
B9 B10 1.776(3)
B9 H9X 1.06(3)
